data_4350230
loop_
_publ_author_name
'Peng, Rong'
'Li, Dan'
'Wu, Tao'
'Zhou, Xiao-Ping'
'Ng, Seik Weng'

_publ_section_title
;
 Increasing structure dimensionality of copper(I) complexes by varying the
 flexible thioether ligand geometry and counteranions.
;
_journal_issue 10
_journal_name_full 'Inorganic chemistry'
_journal_page_first 4035
_journal_page_last 4046
_journal_paper_doi 10.1021/ic060074x
_journal_volume 45
_journal_year 2006
_chemical_formula_moiety '[Cu(C16H14N4S2]CN]n'
_chemical_formula_sum 'C17 H14 Cu N5 S2'
_chemical_formula_weight 415.99
_space_group_IT_number 29
_space_group_name_Hall 'P 2c -2ac'
_space_group_name_H-M_alt 'P c a 21'
_symmetry_cell_setting orthorhombic
_symmetry_space_group_name_H-M 'P c a 21'
_atom_sites_solution_hydrogens geom
_atom_sites_solution_primary direct
_atom_sites_solution_secondary difmap
_audit_creation_method SHELXL-97
_cell_angle_alpha 90.00
_cell_angle_beta 90.00
_cell_angle_gamma 90.00
_cell_formula_units_Z 4
_cell_length_a 12.3143(11)
_cell_length_b 4.8205(4)
_cell_length_c 28.265(3)
_cell_measurement_reflns_used 7961
_cell_measurement_temperature 293(2)
_cell_measurement_theta_max 24.98
_cell_measurement_theta_min 2.88
_cell_volume 1677.8(3)
_computing_structure_refinement 'SHELXL-97 (Sheldrick, 1997)'
_computing_structure_solution 'SHELXS-97 (Sheldrick, 1990)'
_diffrn_ambient_temperature 293(2)
_diffrn_measured_fraction_theta_full 0.999
_diffrn_measured_fraction_theta_max 0.999
_diffrn_radiation_monochromator graphite
_diffrn_radiation_source 'fine-focus sealed tube'
_diffrn_radiation_type MoK\a
_diffrn_radiation_wavelength 0.71073
_diffrn_reflns_av_R_equivalents 0.0323
_diffrn_reflns_av_sigmaI/netI 0.0415
_diffrn_reflns_limit_h_max 12
_diffrn_reflns_limit_h_min -14
_diffrn_reflns_limit_k_max 5
_diffrn_reflns_limit_k_min -5
_diffrn_reflns_limit_l_max 33
_diffrn_reflns_limit_l_min -33
_diffrn_reflns_number 7961
_diffrn_reflns_theta_full 24.98
_diffrn_reflns_theta_max 24.98
_diffrn_reflns_theta_min 2.88
_exptl_absorpt_coefficient_mu 1.561
_exptl_absorpt_correction_type sadabs
_exptl_crystal_colour Pale-yellow
_exptl_crystal_density_diffrn 1.647
_exptl_crystal_density_method 'not measured'
_exptl_crystal_description Block
_exptl_crystal_F_000 848
_exptl_crystal_size_max 0.15
_exptl_crystal_size_mid 0.13
_exptl_crystal_size_min 0.07
_refine_diff_density_max 0.605
_refine_diff_density_min -0.284
_refine_diff_density_rms 0.079
_refine_ls_abs_structure_details 'Flack H D (1983), Acta Cryst. A39, 876-881'
_refine_ls_abs_structure_Flack 0.00
_refine_ls_extinction_method none
_refine_ls_goodness_of_fit_ref 1.090
_refine_ls_hydrogen_treatment mixed
_refine_ls_matrix_type full
_refine_ls_number_parameters 226
_refine_ls_number_reflns 2916
_refine_ls_number_restraints 1
_refine_ls_restrained_S_all 1.089
_refine_ls_R_factor_all 0.0624
_refine_ls_R_factor_gt 0.0509
_refine_ls_shift/su_max 0.164
_refine_ls_shift/su_mean 0.033
_refine_ls_structure_factor_coef Fsqd
_refine_ls_weighting_details 'calc w=1/[\s^2^(Fo^2^)+(0.0623P)^2^+0.1906P] where P=(Fo^2^+2Fc^2^)/3'
_refine_ls_weighting_scheme calc
_refine_ls_wR_factor_gt 0.1135
_refine_ls_wR_factor_ref 0.1198
_reflns_number_gt 2453
_reflns_number_total 2916
_reflns_threshold_expression >2sigma(I)
_cod_data_source_file ic060074xrom20060115_103604.cif
_cod_data_source_block Complex_7
_cod_original_cell_volume 1677.9(3)
_cod_original_sg_symbol_H-M Pca2(1)
_cod_database_code 4350230

loop_
_symmetry_equiv_pos_as_xyz
'x, y, z'
'-x, -y, z+1/2'
'x+1/2, -y, z'
'-x+1/2, y, z+1/2'

loop_
_atom_site_label
_atom_site_type_symbol
_atom_site_fract_x
_atom_site_fract_y
_atom_site_fract_z
_atom_site_U_iso_or_equiv
_atom_site_adp_type
_atom_site_occupancy
_atom_site_symmetry_multiplicity
_atom_site_calc_flag
_atom_site_refinement_flags
C4 C 0.4148(6) 0.8120(16) 1.0246(3) 0.0332(16) Uani 1 1 d .
Cu1 Cu 0.22278(5) 0.72920(15) 0.63192(10) 0.0566(2) Uani 1 1 d .
S1 S 0.31110(14) 1.0508(3) 1.01262(5) 0.0368(4) Uani 1 1 d .
S2 S 0.19319(15) 0.4454(3) 0.75026(5) 0.0384(5) Uani 1 1 d .
C9 C 0.2114(6) 0.5636(11) 0.8479(3) 0.0344(17) Uani 1 1 d .
C6 C 0.2933(5) 0.9368(11) 0.9158(3) 0.0270(15) Uani 1 1 d .
N3 N 0.0194(6) 0.7583(10) 0.7735(3) 0.042(2) Uani 1 1 d .
N1 N 0.4836(7) 0.7406(9) 0.9919(3) 0.039(2) Uani 1 1 d .
C7 C 0.1838(5) 0.8887(12) 0.9108(2) 0.0343(17) Uani 1 1 d .
H7 H 0.1354 0.9815 0.9305 0.041 Uiso 1 1 calc R
C10 C 0.3226(5) 0.6078(13) 0.8520(3) 0.0369(17) Uani 1 1 d .
H10 H 0.3699 0.5123 0.8322 0.044 Uiso 1 1 calc R
N2 N 0.4178(7) 0.7159(13) 1.0671(3) 0.042(2) Uani 1 1 d .
N4 N 0.0928(6) 0.7758(12) 0.6914(2) 0.0322(16) Uani 1 1 d .
C11 C 0.3648(8) 0.7941(15) 0.8855(3) 0.037(2) Uani 1 1 d .
H11 H 0.4394 0.8228 0.8877 0.045 Uiso 1 1 calc R
C8 C 0.1444(8) 0.7088(14) 0.8779(3) 0.0297(18) Uani 1 1 d .
H8 H 0.0698 0.6833 0.8756 0.036 Uiso 1 1 calc R
C3 C 0.4937(7) 0.5309(16) 1.0792(3) 0.046(2) Uani 1 1 d .
H3 H 0.4963 0.4642 1.1100 0.055 Uiso 1 1 calc R
C1 C 0.5589(6) 0.5550(15) 1.0027(3) 0.046(2) Uani 1 1 d .
H1 H 0.6079 0.5017 0.9794 0.055 Uiso 1 1 calc R
C5 C 0.3364(6) 1.1361(13) 0.9513(3) 0.0421(18) Uani 1 1 d .
H5A H 0.3052 1.3170 0.9449 0.050 Uiso 1 1 calc R
H5B H 0.4143 1.1515 0.9468 0.050 Uiso 1 1 calc R
C16 C 0.0134(7) 0.9584(17) 0.6831(3) 0.052(2) Uani 1 1 d .
H16 H 0.0084 1.0284 0.6525 0.062 Uiso 1 1 calc R
C12 C 0.1682(6) 0.3569(12) 0.8120(2) 0.0316(15) Uani 1 1 d .
H12A H 0.0905 0.3383 0.8166 0.038 Uiso 1 1 calc R
H12B H 0.2008 0.1774 0.8183 0.038 Uiso 1 1 calc R
C14 C -0.0545(6) 0.9457(14) 0.7594(3) 0.047(2) Uani 1 1 d .
H14 H -0.1049 1.0069 0.7815 0.056 Uiso 1 1 calc R
C15 C -0.0608(7) 1.0519(15) 0.7150(3) 0.050(2) Uani 1 1 d .
H15 H -0.1132 1.1821 0.7068 0.060 Uiso 1 1 calc R
C2 C 0.5678(6) 0.4383(15) 1.0465(3) 0.047(2) Uani 1 1 d .
H2 H 0.6202 0.3059 1.0537 0.056 Uiso 1 1 calc R
C13 C 0.0886(6) 0.6899(16) 0.7381(3) 0.0310(15) Uani 1 1 d .
C17 C 0.2572(4) 1.1111(8) 0.6312(3) 0.0359(14) Uani 0.50 1 d P
C18 C 0.2546(4) 0.3498(11) 0.6326(3) 0.0423(13) Uani 0.50 1 d P
N5 N 0.2572(4) 1.1111(8) 0.6312(3) 0.0359(14) Uani 0.50 1 d P
N6 N 0.2546(4) 0.3498(11) 0.6326(3) 0.0423(13) Uani 0.50 1 d P

loop_
_atom_site_aniso_label
_atom_site_aniso_U_11
_atom_site_aniso_U_22
_atom_site_aniso_U_33
_atom_site_aniso_U_23
_atom_site_aniso_U_13
_atom_site_aniso_U_12
C4 0.045(4) 0.035(3) 0.020(3) -0.002(4) 0.000(3) -0.013(4)
Cu1 0.0597(4) 0.0315(4) 0.0786(5) -0.0085(5) -0.0018(9) 0.0019(4)
S1 0.0435(11) 0.0439(9) 0.0229(9) -0.0042(9) -0.0005(9) 0.0042(7)
S2 0.0430(11) 0.0434(9) 0.0289(10) -0.0015(9) -0.0007(9) 0.0057(7)
C9 0.050(4) 0.030(3) 0.024(4) 0.005(3) -0.001(4) -0.008(3)
C6 0.030(3) 0.026(3) 0.025(4) 0.009(3) -0.004(3) -0.005(2)
N3 0.020(3) 0.067(7) 0.040(4) -0.012(3) 0.001(3) -0.002(2)
N1 0.065(5) 0.028(5) 0.023(3) -0.006(2) 0.007(4) 0.002(2)
C7 0.046(5) 0.035(4) 0.022(4) -0.006(3) 0.006(3) 0.011(3)
C10 0.032(4) 0.044(4) 0.034(5) 0.008(3) 0.002(3) -0.001(3)
N2 0.048(4) 0.044(4) 0.035(4) -0.024(3) 0.010(3) 0.008(3)
N4 0.037(3) 0.037(4) 0.023(3) 0.013(2) 0.007(3) 0.003(2)
C11 0.038(5) 0.043(4) 0.032(4) -0.004(4) 0.007(3) -0.017(3)
C8 0.021(4) 0.041(3) 0.028(4) 0.008(3) -0.006(3) 0.005(3)
C3 0.057(5) 0.043(4) 0.038(5) 0.011(3) -0.025(4) 0.013(3)
C1 0.038(4) 0.053(5) 0.046(7) -0.018(4) 0.013(4) -0.002(3)
C5 0.048(4) 0.028(3) 0.050(5) 0.000(4) 0.002(4) -0.001(3)
C16 0.062(5) 0.055(5) 0.038(5) -0.007(4) 0.022(4) 0.006(4)
C12 0.049(4) 0.035(3) 0.012(3) 0.009(3) -0.006(3) -0.007(3)
C14 0.030(4) 0.059(5) 0.050(7) -0.017(4) 0.003(4) 0.002(3)
C15 0.044(5) 0.051(5) 0.054(6) -0.005(4) -0.009(4) 0.017(4)
C2 0.044(5) 0.049(5) 0.047(6) -0.014(4) -0.001(4) 0.009(3)
C13 0.028(4) 0.033(3) 0.032(4) -0.010(4) -0.007(3) -0.004(3)
C17 0.050(4) 0.014(2) 0.043(3) 0.000(3) -0.011(4) 0.0010(19)
C18 0.035(3) 0.059(3) 0.034(3) -0.001(6) -0.011(4) -0.001(2)
N5 0.050(4) 0.014(2) 0.043(3) 0.000(3) -0.011(4) 0.0010(19)
N6 0.035(3) 0.059(3) 0.034(3) -0.001(6) -0.011(4) -0.001(2)

loop_
_atom_type_symbol
_atom_type_description
_atom_type_scat_dispersion_real
_atom_type_scat_dispersion_imag
_atom_type_scat_source
C C 0.0033 0.0016 'International Tables Vol C Tables 4.2.6.8 and 6.1.1.4'
H H 0.0000 0.0000 'International Tables Vol C Tables 4.2.6.8 and 6.1.1.4'
N N 0.0061 0.0033 'International Tables Vol C Tables 4.2.6.8 and 6.1.1.4'
S S 0.1246 0.1234 'International Tables Vol C Tables 4.2.6.8 and 6.1.1.4'
Cu Cu 0.3201 1.2651 'International Tables Vol C Tables 4.2.6.8 and 6.1.1.4'

loop_
_geom_angle_atom_site_label_1
_geom_angle_atom_site_label_2
_geom_angle_atom_site_label_3
_geom_angle
_geom_angle_site_symmetry_1
_geom_angle_site_symmetry_3
N2 C4 N1 123.3(8) . .
N2 C4 S1 115.9(6) . .
N1 C4 S1 120.9(6) . .
C18 Cu1 C17 154.96(16) . .
C18 Cu1 N4 103.3(3) . .
C17 Cu1 N4 93.9(3) . .
C4 S1 C5 102.0(4) . .
C13 S2 C12 102.6(4) . .
C8 C9 C10 117.5(7) . .
C8 C9 C12 122.4(7) . .
C10 C9 C12 120.0(6) . .
C7 C6 C11 118.0(6) . .
C7 C6 C5 121.8(6) . .
C11 C6 C5 120.1(6) . .
C14 N3 C13 111.7(9) . .
C4 N1 C1 118.2(8) . .
C6 C7 C8 121.7(7) . .
C6 C7 H7 119.1 . .
C8 C7 H7 119.2 . .
C11 C10 C9 121.2(7) . .
C11 C10 H10 119.4 . .
C9 C10 H10 119.4 . .
C4 N2 C3 119.9(8) . .
C16 N4 C13 109.7(7) . .
C16 N4 Cu1 116.1(5) . .
C13 N4 Cu1 133.2(5) . .
C10 C11 C6 119.4(8) . .
C10 C11 H11 120.3 . .
C6 C11 H11 120.3 . .
C7 C8 C9 122.2(8) . .
C7 C8 H8 118.9 . .
C9 C8 H8 118.9 . .
N2 C3 C2 120.6(8) . .
N2 C3 H3 119.7 . .
C2 C3 H3 119.6 . .
N1 C1 C2 122.9(9) . .
N1 C1 H1 118.5 . .
C2 C1 H1 118.6 . .
C6 C5 S1 116.0(5) . .
C6 C5 H5A 108.3 . .
S1 C5 H5A 108.3 . .
C6 C5 H5B 108.3 . .
S1 C5 H5B 108.3 . .
H5A C5 H5B 107.4 . .
N4 C16 C15 126.4(8) . .
N4 C16 H16 116.8 . .
C15 C16 H16 116.8 . .
C9 C12 S2 115.3(4) . .
C9 C12 H12A 108.4 . .
S2 C12 H12A 108.5 . .
C9 C12 H12B 108.4 . .
S2 C12 H12B 108.4 . .
H12A C12 H12B 107.5 . .
N3 C14 C15 124.5(9) . .
N3 C14 H14 117.8 . .
C15 C14 H14 117.7 . .
C16 C15 C14 116.7(8) . .
C16 C15 H15 121.6 . .
C14 C15 H15 121.7 . .
C1 C2 C3 115.0(7) . .
C1 C2 H2 122.5 . .
C3 C2 H2 122.5 . .
N3 C13 N4 130.9(8) . .
N3 C13 S2 118.3(6) . .
N4 C13 S2 110.8(6) . .
N6 C17 C18 0.0(10) 1_565 1_565
N6 C17 Cu1 165.2(6) 1_565 .
C18 C17 Cu1 165.2(6) 1_565 .
N5 C18 C17 0.0(10) 1_545 1_545
N5 C18 Cu1 169.2(6) 1_545 .
C17 C18 Cu1 169.2(6) 1_545 .

loop_
_geom_bond_atom_site_label_1
_geom_bond_atom_site_label_2
_geom_bond_distance
_geom_bond_site_symmetry_2
C4 N2 1.288(12) .
C4 N1 1.299(12) .
C4 S1 1.752(8) .
Cu1 C18 1.871(6) .
Cu1 C17 1.889(4) .
Cu1 N4 2.333(7) .
S1 C5 1.809(8) .
S2 C13 1.780(8) .
S2 C12 1.822(6) .
C9 C8 1.375(11) .
C9 C10 1.391(9) .
C9 C12 1.519(9) .
C6 C7 1.375(9) .
C6 C11 1.408(11) .
C6 C5 1.488(10) .
N3 C14 1.344(10) .
N3 C13 1.354(11) .
N1 C1 1.324(11) .
C7 C8 1.361(10) .
C7 H7 0.9300 .
C10 C11 1.405(11) .
C10 H10 0.9300 .
N2 C3 1.337(10) .
N4 C16 1.336(10) .
N4 C13 1.385(11) .
C11 H11 0.9300 .
C8 H8 0.9300 .
C3 C2 1.373(11) .
C3 H3 0.9300 .
C1 C2 1.365(12) .
C1 H1 0.9300 .
C5 H5A 0.9700 .
C5 H5B 0.9700 .
C16 C15 1.359(11) .
C16 H16 0.9300 .
C12 H12A 0.9700 .
C12 H12B 0.9700 .
C14 C15 1.357(13) .
C14 H14 0.9300 .
C15 H15 0.9300 .
C2 H2 0.9300 .
C17 N6 1.152(6) 1_565
C17 C18 1.152(6) 1_565
C18 N5 1.152(6) 1_545
C18 C17 1.152(6) 1_545

loop_
_geom_torsion_atom_site_label_1
_geom_torsion_atom_site_label_2
_geom_torsion_atom_site_label_3
_geom_torsion_atom_site_label_4
_geom_torsion
_geom_torsion_site_symmetry_4
N2 C4 S1 C5 179.1(6) .
N1 C4 S1 C5 -0.6(7) .
N2 C4 N1 C1 1.7(12) .
S1 C4 N1 C1 -178.6(6) .
C11 C6 C7 C8 0.1(9) .
C5 C6 C7 C8 179.2(7) .
C8 C9 C10 C11 0.0(9) .
C12 C9 C10 C11 -178.8(6) .
N1 C4 N2 C3 -0.8(13) .
S1 C4 N2 C3 179.5(6) .
C18 Cu1 N4 C16 -143.0(6) .
C17 Cu1 N4 C16 55.3(6) .
C18 Cu1 N4 C13 50.4(7) .
C17 Cu1 N4 C13 -111.3(8) .
C9 C10 C11 C6 0.5(11) .
C7 C6 C11 C10 -0.6(10) .
C5 C6 C11 C10 -179.6(6) .
C6 C7 C8 C9 0.4(10) .
C10 C9 C8 C7 -0.4(9) .
C12 C9 C8 C7 178.3(6) .
C4 N2 C3 C2 -1.0(12) .
C4 N1 C1 C2 -0.7(12) .
C7 C6 C5 S1 63.4(8) .
C11 C6 C5 S1 -117.5(7) .
C4 S1 C5 C6 81.8(6) .
C13 N4 C16 C15 0.6(12) .
Cu1 N4 C16 C15 -169.1(7) .
C8 C9 C12 S2 116.7(6) .
C10 C9 C12 S2 -64.5(8) .
C13 S2 C12 C9 -80.5(6) .
C13 N3 C14 C15 0.8(11) .
N4 C16 C15 C14 -1.1(13) .
N3 C14 C15 C16 0.3(13) .
N1 C1 C2 C3 -1.0(12) .
N2 C3 C2 C1 1.8(11) .
C14 N3 C13 N4 -1.5(12) .
C14 N3 C13 S2 179.6(5) .
C16 N4 C13 N3 0.9(12) .
Cu1 N4 C13 N3 168.1(6) .
C16 N4 C13 S2 179.8(5) .
Cu1 N4 C13 S2 -13.0(9) .
C12 S2 C13 N3 0.9(6) .
C12 S2 C13 N4 -178.2(5) .
C18 Cu1 C17 N6 -170(2) 1_565
N4 Cu1 C17 N6 -36(3) 1_565
C18 Cu1 C17 C18 -170(2) 1_565
N4 Cu1 C17 C18 -36(3) 1_565
C17 Cu1 C18 N5 -166(3) 1_545
N4 Cu1 C18 N5 62(3) 1_545
C17 Cu1 C18 C17 -166(3) 1_545
N4 Cu1 C18 C17 62(3) 1_545
